data_4327599
loop_
_publ_author_name
'Yann Bretonni\`ere'
'Marinella Mazzanti'
'Jacques P\'ecaut'
'Frank A. Dunand'
'Andr\'e E. Merbach'

_publ_section_title
;
 Solid-State and Solution Properties of the Lanthanide Complexes of a New
 Heptadentate Tripodal Ligand: A Route to Gadolinium Complexes with an
 Improved Relaxation Efficiency
;
_journal_name_full 'Inorganic Chemistry'
_journal_page_first 6737
_journal_page_last 6745
_journal_paper_doi 10.1021/ic010591+
_journal_volume 40
_journal_year 2001
_chemical_formula_sum 'C21 H20 N4 O7'
_chemical_formula_weight 440.41
_chemical_name_systematic
;
  ?
;
_space_group_IT_number 2
_symmetry_cell_setting triclinic
_symmetry_space_group_name_Hall '-P 1'
_symmetry_space_group_name_H-M 'P -1'
_atom_sites_solution_hydrogens geom
_atom_sites_solution_primary direct
_atom_sites_solution_secondary difmap
_audit_creation_method SHELXL-97
_cell_angle_alpha 85.774(2)
_cell_angle_beta 82.2720(10)
_cell_angle_gamma 71.7840(10)
_cell_formula_units_Z 2
_cell_length_a 8.1463(6)
_cell_length_b 8.8814(7)
_cell_length_c 14.8000(12)
_cell_measurement_temperature 298(2)
_cell_volume 1007.32(14)
_computing_cell_refinement 'Bruker SMART'
_computing_data_collection 'Bruker SMART'
_computing_data_reduction 'Bruker SHELXTL'
_computing_molecular_graphics 'Bruker SHELXTL'
_computing_publication_material 'Bruker SHELXTL'
_computing_structure_refinement 'SHELXL-97 (Sheldrick, 1997)'
_computing_structure_solution 'SHELXS-97 (Sheldrick, 1990)'
_diffrn_ambient_temperature 298(2)
_diffrn_measured_fraction_theta_full 0.859
_diffrn_measured_fraction_theta_max 0.859
_diffrn_measurement_device_type 'CCD area detector'
_diffrn_measurement_method 'phi and omega scans'
_diffrn_radiation_monochromator graphite
_diffrn_radiation_source 'fine-focus sealed tube'
_diffrn_radiation_type MoK\a
_diffrn_radiation_wavelength 0.71073
_diffrn_reflns_av_R_equivalents 0.0249
_diffrn_reflns_av_sigmaI/netI 0.0404
_diffrn_reflns_limit_h_max 10
_diffrn_reflns_limit_h_min -10
_diffrn_reflns_limit_k_max 11
_diffrn_reflns_limit_k_min -5
_diffrn_reflns_limit_l_max 19
_diffrn_reflns_limit_l_min -19
_diffrn_reflns_number 6518
_diffrn_reflns_theta_full 29.00
_diffrn_reflns_theta_max 29.00
_diffrn_reflns_theta_min 2.65
_exptl_absorpt_coefficient_mu 0.111
_exptl_absorpt_correction_type none
_exptl_crystal_density_diffrn 1.452
_exptl_crystal_F_000 460
_exptl_crystal_size_max 0.4
_exptl_crystal_size_mid 0.4
_exptl_crystal_size_min 0.5
_refine_diff_density_max 0.207
_refine_diff_density_min -0.254
_refine_diff_density_rms 0.048
_refine_ls_extinction_method none
_refine_ls_goodness_of_fit_ref 0.964
_refine_ls_hydrogen_treatment mixed
_refine_ls_matrix_type full
_refine_ls_number_parameters 369
_refine_ls_number_reflns 4600
_refine_ls_number_restraints 0
_refine_ls_restrained_S_all 0.964
_refine_ls_R_factor_all 0.0666
_refine_ls_R_factor_gt 0.0466
_refine_ls_shift/su_max 0.001
_refine_ls_shift/su_mean 0.000
_refine_ls_structure_factor_coef Fsqd
_refine_ls_weighting_details 'calc w=1/[\s^2^(Fo^2^)+(0.0838P)^2^+0.0000P] where P=(Fo^2^+2Fc^2^)/3'
_refine_ls_weighting_scheme calc
_refine_ls_wR_factor_gt 0.1212
_refine_ls_wR_factor_ref 0.1281
_reflns_number_gt 3182
_reflns_number_total 4600
_reflns_threshold_expression >2sigma(I)
_cod_data_source_file ic0105912B_01.cif
_cod_data_source_block struc1
_cod_database_code 4327599

loop_
_symmetry_equiv_pos_as_xyz
'x, y, z'
'-x, -y, -z'

loop_
_atom_site_label
_atom_site_type_symbol
_atom_site_fract_x
_atom_site_fract_y
_atom_site_fract_z
_atom_site_U_iso_or_equiv
_atom_site_adp_type
_atom_site_occupancy
_atom_site_symmetry_multiplicity
_atom_site_calc_flag
O1 O 0.89543(18) 0.49337(17) 0.81180(9) 0.0479(3) Uani 1 1 d
H2O1 H 0.855(3) 0.552(3) 0.8589(16) 0.067(7) Uiso 1 1 d
H1O1 H 0.963(3) 0.394(3) 0.8281(16) 0.076(7) Uiso 1 1 d
O11 O 0.61264(15) 0.84400(15) 1.07721(8) 0.0440(3) Uani 1 1 d
H1O H 0.725(4) 0.837(3) 1.1097(18) 0.099(9) Uiso 1 1 d
O12 O 0.79567(15) 0.71591(17) 0.96152(9) 0.0525(3) Uani 1 1 d
O21 O 1.11354(16) 0.54668(18) 0.67231(9) 0.0561(4) Uani 1 1 d
H2O H 1.004(3) 0.543(3) 0.7095(18) 0.089(8) Uiso 1 1 d
O22 O 1.21228(17) 0.6366(2) 0.54121(9) 0.0705(5) Uani 1 1 d
O31 O 1.27513(16) -0.01893(17) 0.75033(11) 0.0669(4) Uani 1 1 d
O32 O 1.13083(15) 0.18225(16) 0.83898(9) 0.0522(3) Uani 1 1 d
N1 N 0.78680(16) 0.64183(16) 0.62813(8) 0.0330(3) Uani 1 1 d
N2 N 0.53090(15) 0.63401(15) 0.90444(8) 0.0307(3) Uani 1 1 d
N3 N 0.86682(16) 0.20659(15) 0.72406(8) 0.0325(3) Uani 1 1 d
N4 N 0.56718(16) 0.49577(14) 0.72911(8) 0.0267(3) Uani 1 1 d
H4N H 0.674(2) 0.493(2) 0.7471(11) 0.033(4) Uiso 1 1 d
C1 C 0.49185(19) 0.65264(19) 0.68141(11) 0.0317(3) Uani 1 1 d
H1A H 0.389(2) 0.6482(19) 0.6562(11) 0.035(4) Uiso 1 1 d
H1B H 0.453(2) 0.731(2) 0.7273(12) 0.040(5) Uiso 1 1 d
C2 C 0.62249(19) 0.69082(18) 0.60968(10) 0.0299(3) Uani 1 1 d
C3 C 0.5740(2) 0.7766(2) 0.52973(11) 0.0423(4) Uani 1 1 d
H3 H 0.450(3) 0.813(2) 0.5208(13) 0.052(5) Uiso 1 1 d
C4 C 0.6994(3) 0.8127(3) 0.46848(13) 0.0535(5) Uani 1 1 d
H4 H 0.669(3) 0.876(3) 0.4166(16) 0.069(6) Uiso 1 1 d
C5 C 0.8709(3) 0.7620(3) 0.48693(12) 0.0505(5) Uani 1 1 d
H5 H 0.965(3) 0.791(3) 0.4447(15) 0.072(7) Uiso 1 1 d
C6 C 0.9074(2) 0.6773(2) 0.56733(11) 0.0373(4) Uani 1 1 d
C7 C 1.0898(2) 0.6192(2) 0.59199(12) 0.0475(5) Uani 1 1 d
C11 C 0.4440(2) 0.4693(2) 0.80947(10) 0.0332(3) Uani 1 1 d
H11A H 0.504(2) 0.364(2) 0.8387(11) 0.039(5) Uiso 1 1 d
H11B H 0.342(2) 0.469(2) 0.7850(11) 0.039(5) Uiso 1 1 d
C12 C 0.39832(19) 0.59327(18) 0.87999(10) 0.0296(3) Uani 1 1 d
C13 C 0.2282(2) 0.6531(2) 0.92021(11) 0.0361(4) Uani 1 1 d
H13 H 0.137(3) 0.612(2) 0.9024(13) 0.056(6) Uiso 1 1 d
C14 C 0.1925(2) 0.7627(2) 0.98694(12) 0.0416(4) Uani 1 1 d
H14 H 0.075(3) 0.807(2) 1.0156(13) 0.048(5) Uiso 1 1 d
C15 C 0.3275(2) 0.8059(2) 1.01321(11) 0.0379(4) Uani 1 1 d
H15 H 0.311(2) 0.882(2) 1.0590(13) 0.049(5) Uiso 1 1 d
C16 C 0.49430(19) 0.73740(18) 0.97115(10) 0.0304(3) Uani 1 1 d
C17 C 0.6512(2) 0.76717(19) 1.00210(10) 0.0337(3) Uani 1 1 d
C21 C 0.6055(2) 0.36197(19) 0.66431(11) 0.0334(3) Uani 1 1 d
H21A H 0.493(2) 0.358(2) 0.6480(12) 0.043(5) Uiso 1 1 d
H21B H 0.668(2) 0.393(2) 0.6087(12) 0.041(5) Uiso 1 1 d
C22 C 0.70950(19) 0.20761(18) 0.70525(10) 0.0305(3) Uani 1 1 d
C23 C 0.6466(2) 0.0794(2) 0.72372(11) 0.0375(4) Uani 1 1 d
H23 H 0.530(2) 0.087(2) 0.7117(12) 0.045(5) Uiso 1 1 d
C24 C 0.7539(3) -0.0590(2) 0.75986(12) 0.0441(4) Uani 1 1 d
H24 H 0.717(2) -0.154(3) 0.7742(13) 0.056(6) Uiso 1 1 d
C25 C 0.9185(2) -0.0638(2) 0.77578(12) 0.0418(4) Uani 1 1 d
H25 H 0.997(3) -0.163(3) 0.7983(14) 0.057(6) Uiso 1 1 d
C26 C 0.96884(19) 0.07195(18) 0.75917(10) 0.0321(3) Uani 1 1 d
C27 C 1.1414(2) 0.07640(19) 0.78408(11) 0.0355(4) Uani 1 1 d

loop_
_atom_site_aniso_label
_atom_site_aniso_U_11
_atom_site_aniso_U_22
_atom_site_aniso_U_33
_atom_site_aniso_U_23
_atom_site_aniso_U_13
_atom_site_aniso_U_12
O1 0.0535(8) 0.0429(8) 0.0394(7) -0.0028(6) 0.0035(6) -0.0065(6)
O11 0.0410(6) 0.0577(8) 0.0392(6) -0.0117(6) -0.0062(5) -0.0209(6)
O12 0.0330(6) 0.0752(9) 0.0548(7) -0.0185(7) 0.0005(6) -0.0233(6)
O21 0.0324(6) 0.0924(11) 0.0456(7) 0.0050(7) -0.0077(6) -0.0226(7)
O22 0.0435(7) 0.1335(15) 0.0455(7) -0.0056(8) 0.0034(6) -0.0458(9)
O31 0.0357(7) 0.0547(9) 0.1057(12) -0.0311(8) -0.0064(7) -0.0018(6)
O32 0.0368(6) 0.0621(8) 0.0574(8) -0.0209(7) -0.0151(6) -0.0064(6)
N1 0.0307(6) 0.0406(8) 0.0306(6) -0.0015(6) -0.0050(5) -0.0141(6)
N2 0.0280(6) 0.0355(7) 0.0298(6) -0.0001(5) -0.0038(5) -0.0116(5)
N3 0.0299(6) 0.0311(7) 0.0368(7) 0.0005(6) -0.0051(5) -0.0096(5)
N4 0.0255(6) 0.0284(6) 0.0278(6) 0.0006(5) -0.0066(5) -0.0095(5)
C1 0.0272(7) 0.0308(8) 0.0350(8) 0.0045(7) -0.0059(6) -0.0060(6)
C2 0.0318(7) 0.0287(8) 0.0304(7) -0.0011(6) -0.0054(6) -0.0103(6)
C3 0.0421(9) 0.0463(10) 0.0394(9) 0.0105(8) -0.0123(8) -0.0144(8)
C4 0.0592(12) 0.0636(13) 0.0394(10) 0.0192(9) -0.0119(9) -0.0233(10)
C5 0.0530(11) 0.0667(13) 0.0385(9) 0.0069(9) -0.0004(8) -0.0318(10)
C6 0.0379(8) 0.0473(10) 0.0321(8) -0.0037(7) -0.0014(7) -0.0215(8)
C7 0.0372(9) 0.0726(13) 0.0394(9) -0.0092(9) -0.0017(7) -0.0261(9)
C11 0.0350(8) 0.0383(9) 0.0310(8) 0.0008(7) -0.0024(7) -0.0191(7)
C12 0.0292(7) 0.0335(8) 0.0272(7) 0.0048(6) -0.0054(6) -0.0119(6)
C13 0.0293(7) 0.0450(10) 0.0362(8) 0.0021(7) -0.0072(7) -0.0137(7)
C14 0.0272(8) 0.0549(11) 0.0396(9) -0.0046(8) -0.0007(7) -0.0087(8)
C15 0.0353(8) 0.0438(10) 0.0332(8) -0.0073(7) -0.0009(7) -0.0100(7)
C16 0.0314(7) 0.0344(8) 0.0266(7) 0.0019(6) -0.0042(6) -0.0121(6)
C17 0.0362(8) 0.0364(9) 0.0312(8) 0.0020(7) -0.0046(6) -0.0155(7)
C21 0.0356(8) 0.0340(9) 0.0313(8) -0.0039(7) -0.0091(7) -0.0090(7)
C22 0.0312(7) 0.0322(8) 0.0283(7) -0.0040(6) -0.0043(6) -0.0090(6)
C23 0.0395(9) 0.0379(9) 0.0408(9) -0.0047(7) -0.0091(7) -0.0175(7)
C24 0.0570(11) 0.0330(9) 0.0502(10) 0.0002(8) -0.0126(8) -0.0228(8)
C25 0.0497(10) 0.0285(9) 0.0478(10) 0.0006(7) -0.0141(8) -0.0097(8)
C26 0.0320(8) 0.0305(8) 0.0323(8) -0.0039(6) -0.0044(6) -0.0067(6)
C27 0.0328(8) 0.0320(8) 0.0399(9) -0.0007(7) -0.0053(7) -0.0071(7)

loop_
_atom_type_symbol
_atom_type_description
_atom_type_scat_dispersion_real
_atom_type_scat_dispersion_imag
_atom_type_scat_source
C C 0.0033 0.0016 'International Tables Vol C Tables 4.2.6.8 and 6.1.1.4'
H H 0.0000 0.0000 'International Tables Vol C Tables 4.2.6.8 and 6.1.1.4'
N N 0.0061 0.0033 'International Tables Vol C Tables 4.2.6.8 and 6.1.1.4'
O O 0.0106 0.0060 'International Tables Vol C Tables 4.2.6.8 and 6.1.1.4'

loop_
_geom_angle_atom_site_label_1
_geom_angle_atom_site_label_2
_geom_angle_atom_site_label_3
_geom_angle
C2 N1 C6 118.14(13)
C16 N2 C12 117.33(12)
C26 N3 C22 117.62(13)
C1 N4 C11 111.08(12)
C1 N4 C21 110.47(11)
C11 N4 C21 108.80(12)
C2 C1 N4 111.59(12)
N1 C2 C3 122.09(15)
N1 C2 C1 115.97(13)
C3 C2 C1 121.92(14)
C4 C3 C2 118.90(16)
C3 C4 C5 119.48(17)
C6 C5 C4 117.76(17)
N1 C6 C5 123.64(15)
N1 C6 C7 115.66(14)
C5 C6 C7 120.71(15)
O22 C7 O21 120.23(16)
O22 C7 C6 122.41(17)
O21 C7 C6 117.36(14)
C12 C11 N4 113.95(13)
N2 C12 C13 123.19(14)
N2 C12 C11 116.42(13)
C13 C12 C11 120.28(14)
C14 C13 C12 118.58(15)
C13 C14 C15 119.05(15)
C14 C15 C16 118.64(15)
N2 C16 C15 123.16(14)
N2 C16 C17 115.01(13)
C15 C16 C17 121.72(14)
O12 C17 O11 125.71(15)
O12 C17 C16 121.73(14)
O11 C17 C16 112.46(13)
C22 C21 N4 111.29(12)
N3 C22 C23 123.26(14)
N3 C22 C21 114.05(13)
C23 C22 C21 122.68(14)
C22 C23 C24 118.33(16)
C25 C24 C23 118.95(17)
C24 C25 C26 119.14(16)
N3 C26 C25 122.58(14)
N3 C26 C27 116.55(14)
C25 C26 C27 120.83(14)
O31 C27 O32 126.31(16)
O31 C27 C26 118.79(15)
O32 C27 C26 114.90(13)

loop_
_geom_bond_atom_site_label_1
_geom_bond_atom_site_label_2
_geom_bond_distance
O11 C17 1.2976(19)
O12 C17 1.2120(19)
O21 C7 1.318(2)
O22 C7 1.209(2)
O31 C27 1.222(2)
O32 C27 1.263(2)
N1 C2 1.3313(19)
N1 C6 1.337(2)
N2 C16 1.3380(19)
N2 C12 1.3405(19)
N3 C26 1.3394(19)
N3 C22 1.3448(19)
N4 C1 1.5010(19)
N4 C11 1.5042(19)
N4 C21 1.5116(19)
C1 C2 1.498(2)
C2 C3 1.393(2)
C3 C4 1.372(3)
C4 C5 1.386(3)
C5 C6 1.376(2)
C6 C7 1.499(2)
C11 C12 1.500(2)
C12 C13 1.386(2)
C13 C14 1.376(2)
C14 C15 1.382(2)
C15 C16 1.384(2)
C16 C17 1.516(2)
C21 C22 1.501(2)
C22 C23 1.384(2)
C23 C24 1.385(2)
C24 C25 1.379(3)
C25 C26 1.386(2)
C26 C27 1.513(2)

loop_
_geom_hbond_atom_site_label_D
_geom_hbond_atom_site_label_H
_geom_hbond_atom_site_label_A
_geom_hbond_distance_DH
_geom_hbond_distance_HA
_geom_hbond_distance_DA
_geom_hbond_angle_DHA
_geom_hbond_site_symmetry_A
O21 H2O O1 0.99(3) 1.75(3) 2.6530(18) 150(2) .
N4 H4N O1 0.939(18) 2.151(18) 3.0804(19) 169.9(14) .
O1 H2O1 O12 0.87(2) 2.09(2) 2.9384(19) 168(2) .
C1 H1A O22 0.976(17) 2.398(18) 3.321(2) 157.5(13) 1_455
C21 H21B O22 0.979(18) 2.299(18) 3.201(2) 152.9(14) 2_766
O1 H1O1 O32 0.92(3) 1.96(3) 2.864(2) 169(2) .
O11 H1O O32 1.07(3) 1.44(3) 2.5119(16) 174(2) 2_767
C1 H1B O31 0.960(18) 2.261(18) 3.066(2) 140.8(14) 1_465
